data_7157876
loop_
_publ_author_name
'Gao, Erhui'
'Peng, Cheng'
'Zhang, Jingyi'
'Wang, Xiao-Na'
'Chang, Junbiao'

_publ_section_title
;
 Metal-free hydroalkoxylation of ynesulfonamides with esters.
;
_journal_issue 10
_journal_name_full 'Organic &amp; biomolecular chemistry'
_journal_page_first 2182
_journal_page_last 2185
_journal_paper_doi 10.1039/d0ob02575e
_journal_volume 19
_journal_year 2021
_chemical_formula_moiety 'C34 H36 N2 O5 S2'
_chemical_formula_sum 'C34 H36 N2 O5 S2'
_chemical_formula_weight 616.77
_space_group_crystal_system orthorhombic
_space_group_IT_number 61
_space_group_name_Hall '-P 2ac 2ab'
_space_group_name_H-M_alt 'P b c a'
_atom_sites_solution_hydrogens geom
_atom_sites_solution_primary direct
_audit_creation_date 2015-09-02
_audit_creation_method
;
Olex2 1.2
(compiled 2015.01.26 svn.r3150 for OlexSys, GUI svn.r4998)
;
_audit_update_record
;
2019-11-23 deposited with the CCDC.	2021-02-10 downloaded from the CCDC.
;
_cell_angle_alpha 90
_cell_angle_beta 90
_cell_angle_gamma 90
_cell_formula_units_Z 8
_cell_length_a 12.86040(16)
_cell_length_b 17.5424(3)
_cell_length_c 28.9789(4)
_cell_measurement_reflns_used 4658
_cell_measurement_temperature 291(2)
_cell_measurement_theta_max 71.7470
_cell_measurement_theta_min 3.7680
_cell_volume 6537.71(17)
_computing_cell_refinement
;
CrysAlisPro, Agilent Technologies,
Version 1.171.36.28 (release 01-02-2013 CrysAlis171 .NET)
(compiled Feb  1 2013,16:14:44)
;
_computing_data_collection
;
CrysAlisPro, Agilent Technologies,
Version 1.171.36.28 (release 01-02-2013 CrysAlis171 .NET)
(compiled Feb  1 2013,16:14:44)
;
_computing_data_reduction
;
CrysAlisPro, Agilent Technologies,
Version 1.171.36.28 (release 01-02-2013 CrysAlis171 .NET)
(compiled Feb  1 2013,16:14:44)
;
_computing_molecular_graphics 'Olex2 (Dolomanov et al., 2009)'
_computing_publication_material 'Olex2 (Dolomanov et al., 2009)'
_computing_structure_refinement 'ShelXL (Sheldrick, 2008)'
_computing_structure_solution 'ShelXS (Sheldrick, 2008)'
_diffrn_ambient_temperature 291.15
_diffrn_detector_area_resol_mean 16.2312
_diffrn_measured_fraction_theta_full 1.000
_diffrn_measured_fraction_theta_max 1.000
_diffrn_measurement_details
;
#__ type_ start__ end____ width___ exp.time_
  1 omega  -67.00  -33.80   0.4000    0.4000
omega____ theta____ kappa____ phi______ frames
    -        0.0000  178.0000   90.0000 83

#__ type_ start__ end____ width___ exp.time_
  2 omega   10.00   42.00   0.4000    0.4000
omega____ theta____ kappa____ phi______ frames
    -        0.0000  -99.0000 -150.0000 80

#__ type_ start__ end____ width___ exp.time_
  3 omega   41.00   67.00   0.4000    0.4000
omega____ theta____ kappa____ phi______ frames
    -        0.0000   60.0000 -158.0000 65

#__ type_ start__ end____ width___ exp.time_
  4 omega  -32.00   28.00   0.4000    1.0000
omega____ theta____ kappa____ phi______ frames
    -      -42.5000   37.0000    0.0000 150

#__ type_ start__ end____ width___ exp.time_
  5 omega -111.00  -85.80   0.4000    1.0000
omega____ theta____ kappa____ phi______ frames
    -      -42.5000  -60.0000   62.0000 63

#__ type_ start__ end____ width___ exp.time_
  6 omega  -73.00  -47.00   0.4000    1.0000
omega____ theta____ kappa____ phi______ frames
    -      -42.5000  178.0000  -60.0000 65

#__ type_ start__ end____ width___ exp.time_
  7 omega -109.00  -17.00   0.4000    1.0000
omega____ theta____ kappa____ phi______ frames
    -      -42.5000  -37.0000   60.0000 230

#__ type_ start__ end____ width___ exp.time_
  8 omega   43.00   73.00   0.4000    5.0000
omega____ theta____ kappa____ phi______ frames
    -      112.0000  -45.0000   90.0000 75

#__ type_ start__ end____ width___ exp.time_
  9 omega   63.00   89.00   0.4000    5.0000
omega____ theta____ kappa____ phi______ frames
    -      112.0000  -45.0000   30.0000 65

#__ type_ start__ end____ width___ exp.time_
 10 omega   47.00   72.20   0.4000    5.0000
omega____ theta____ kappa____ phi______ frames
    -      112.0000  -30.0000   30.0000 63

#__ type_ start__ end____ width___ exp.time_
 11 omega   41.00   79.00   0.4000    5.0000
omega____ theta____ kappa____ phi______ frames
    -      112.0000  -45.0000 -120.0000 95

#__ type_ start__ end____ width___ exp.time_
 12 omega   43.00   69.00   0.4000    5.0000
omega____ theta____ kappa____ phi______ frames
    -      112.0000  -30.0000 -120.0000 65

#__ type_ start__ end____ width___ exp.time_
 13 omega   44.00  114.00   0.4000    5.0000
omega____ theta____ kappa____ phi______ frames
    -      112.0000 -111.0000   60.0000 175

#__ type_ start__ end____ width___ exp.time_
 14 omega   40.00   87.20   0.4000    5.0000
omega____ theta____ kappa____ phi______ frames
    -      112.0000  -30.0000 -180.0000 118

#__ type_ start__ end____ width___ exp.time_
 15 omega   88.00  164.80   0.4000    5.0000
omega____ theta____ kappa____ phi______ frames
    -      112.0000   77.0000 -150.0000 192
;
_diffrn_measurement_device_type 'Xcalibur, Eos, Gemini'
_diffrn_measurement_method '\w scans'
_diffrn_orient_matrix_UB_11 -0.0555336000
_diffrn_orient_matrix_UB_12 -0.0410648000
_diffrn_orient_matrix_UB_13 -0.0400746000
_diffrn_orient_matrix_UB_21 0.0650960000
_diffrn_orient_matrix_UB_22 0.0457407000
_diffrn_orient_matrix_UB_23 -0.0349545000
_diffrn_orient_matrix_UB_31 0.0838940000
_diffrn_orient_matrix_UB_32 -0.0626315000
_diffrn_orient_matrix_UB_33 0.0006981000
_diffrn_radiation_monochromator graphite
_diffrn_radiation_type CuK\a
_diffrn_radiation_wavelength 1.54184
_diffrn_reflns_av_R_equivalents 0.0203
_diffrn_reflns_av_unetI/netI 0.0277
_diffrn_reflns_limit_h_max 15
_diffrn_reflns_limit_h_min -10
_diffrn_reflns_limit_k_max 11
_diffrn_reflns_limit_k_min -20
_diffrn_reflns_limit_l_max 34
_diffrn_reflns_limit_l_min -34
_diffrn_reflns_number 14785
_diffrn_reflns_point_group_measured_fraction_full 1.000
_diffrn_reflns_point_group_measured_fraction_max 1.000
_diffrn_reflns_theta_full 67.077
_diffrn_reflns_theta_max 67.077
_diffrn_reflns_theta_min 4.528
_diffrn_source 'Enhance (Cu) X-ray Source'
_exptl_absorpt_coefficient_mu 1.822
_exptl_absorpt_correction_T_max 1.00000
_exptl_absorpt_correction_T_min 0.98360
_exptl_absorpt_correction_type multi-scan
_exptl_absorpt_process_details
;
CrysAlisPro, Agilent Technologies,
Version 1.171.36.28 (release 01-02-2013 CrysAlis171 .NET)
(compiled Feb  1 2013,16:14:44)
Empirical absorption correction using spherical harmonics,
 implemented in SCALE3 ABSPACK scaling algorithm.
;
_exptl_crystal_density_diffrn 1.253
_exptl_crystal_F_000 2608
_exptl_crystal_size_max 0.35
_exptl_crystal_size_mid 0.25
_exptl_crystal_size_min 0.2
_refine_diff_density_max 0.203
_refine_diff_density_min -0.308
_refine_diff_density_rms 0.039
_refine_ls_extinction_method none
_refine_ls_goodness_of_fit_ref 1.054
_refine_ls_hydrogen_treatment constr
_refine_ls_matrix_type full
_refine_ls_number_parameters 392
_refine_ls_number_reflns 5841
_refine_ls_number_restraints 18
_refine_ls_restrained_S_all 1.054
_refine_ls_R_factor_all 0.0594
_refine_ls_R_factor_gt 0.0483
_refine_ls_shift/su_max 0.001
_refine_ls_shift/su_mean 0.000
_refine_ls_structure_factor_coef Fsqd
_refine_ls_weighting_details 'w=1/[\s^2^(Fo^2^)+(0.0686P)^2^+0.7371P] where P=(Fo^2^+2Fc^2^)/3'
_refine_ls_weighting_scheme calc
_refine_ls_wR_factor_gt 0.1315
_refine_ls_wR_factor_ref 0.1424
_reflns_Friedel_coverage 0.000
_reflns_number_gt 4652
_reflns_number_total 5841
_reflns_threshold_expression 'I > 2\s(I)'
_cod_data_source_file d0ob02575e4.cif
_cod_data_source_block 201509178
_cod_depositor_comments 'Adding full bibliography for 7157875--7157876.cif.'
_cod_original_cell_volume 6537.70(15)
_cod_database_code 7157876
_chemical_oxdiff_formula C20H20N4
_shelx_space_group_comment
;
The symmetry employed for this shelxl refinement is uniquely defined
by the following loop, which should always be used as a source of
symmetry information in preference to the above space-group names.
They are only intended as comments.
;
_shelx_estimated_absorpt_t_max 0.712
_shelx_estimated_absorpt_t_min 0.568
_reflns_odcompleteness_completeness 99.95
_reflns_odcompleteness_iscentric 1
_reflns_odcompleteness_theta 66.97
_olex2_refinement_description
;
1. Fixed Uiso
 At 1.2 times of:
  All C(H) groups, All C(H,H) groups
 At 1.5 times of:
  All C(H,H,H) groups
2. Uiso/Uaniso restraints and constraints
Uanis(C34) \\sim Ueq, Uanis(C1) \\sim Ueq, Uanis(C18) \\sim Ueq: with sigma of
0.01 and sigma for terminal atoms of 0.02
3.a Secondary CH2 refined with riding coordinates:
 C4(H4A,H4B), C21(H21A,H21B)
3.b Aromatic/amide H refined with riding coordinates:
 C2(H2), C6(H6), C7(H7), C8(H8), C9(H9), C10(H10), C12(H12), C13(H13),
 C15(H15), C16(H16), C19(H19), C23(H23), C24(H24), C25(H25), C26(H26), C27(H27),
  C29(H29), C30(H30), C32(H32), C33(H33)
3.c Idealised Me refined as rotating group:
 C1(H1A,H1B,H1C), C17(H17A,H17B,H17C), C18(H18A,H18B,H18C), C34(H34A,H34B,H34C)
;
_shelx_shelxl_version_number 2014/7
_olex2_submission_special_instructions 'No special instructions were received'

loop_
_space_group_symop_operation_xyz
'x, y, z'
'-x+1/2, -y, z+1/2'
'x+1/2, -y+1/2, -z'
'-x, y+1/2, -z+1/2'
'-x, -y, -z'
'x-1/2, y, -z-1/2'
'-x-1/2, y-1/2, z'
'x, -y-1/2, z-1/2'

loop_
_atom_site_label
_atom_site_type_symbol
_atom_site_fract_x
_atom_site_fract_y
_atom_site_fract_z
_atom_site_U_iso_or_equiv
_atom_site_adp_type
_atom_site_occupancy
_atom_site_site_symmetry_order
_atom_site_calc_flag
_atom_site_refinement_flags_posn
_atom_site_refinement_flags_adp
_atom_site_refinement_flags_occupancy
_atom_site_disorder_assembly
_atom_site_disorder_group
C1 C 0.2020(2) 0.23725(18) 0.59020(12) 0.0956(9) Uani 1 1 d . U . . .
H1A H 0.2332 0.2321 0.5603 0.143 Uiso 1 1 calc GR . . . .
H1B H 0.1399 0.2674 0.5877 0.143 Uiso 1 1 calc GR . . . .
H1C H 0.1847 0.1877 0.6020 0.143 Uiso 1 1 calc GR . . . .
C2 C 0.27604(18) 0.27514(15) 0.62190(9) 0.0751(6) Uani 1 1 d . . . . .
H2 H 0.2592 0.2753 0.6531 0.090 Uiso 1 1 calc R . . . .
C3 C 0.36338(15) 0.30853(12) 0.60996(7) 0.0593(5) Uani 1 1 d . . . . .
C4 C 0.41299(18) 0.39118(15) 0.54492(9) 0.0738(6) Uani 1 1 d . . . . .
H4A H 0.4430 0.3880 0.5143 0.089 Uiso 1 1 calc R . . . .
H4B H 0.4600 0.4204 0.5642 0.089 Uiso 1 1 calc R . . . .
C5 C 0.31012(18) 0.43076(14) 0.54241(8) 0.0670(5) Uani 1 1 d . . . . .
C6 C 0.2946(2) 0.49891(14) 0.56512(10) 0.0846(7) Uani 1 1 d . . . . .
H6 H 0.3496 0.5217 0.5807 0.102 Uiso 1 1 calc R . . . .
C7 C 0.1982(3) 0.53366(17) 0.56486(12) 0.0996(9) Uani 1 1 d . . . . .
H7 H 0.1884 0.5796 0.5803 0.119 Uiso 1 1 calc R . . . .
C8 C 0.1183(2) 0.50100(19) 0.54221(14) 0.1069(11) Uani 1 1 d . . . . .
H8 H 0.0534 0.5243 0.5424 0.128 Uiso 1 1 calc R . . . .
C9 C 0.1318(2) 0.43377(18) 0.51887(14) 0.1058(11) Uani 1 1 d . . . . .
H9 H 0.0765 0.4117 0.5031 0.127 Uiso 1 1 calc R . . . .
C10 C 0.2282(2) 0.39910(16) 0.51885(10) 0.0847(7) Uani 1 1 d . . . . .
H10 H 0.2377 0.3538 0.5027 0.102 Uiso 1 1 calc R . . . .
C11 C 0.61012(16) 0.27974(12) 0.56114(8) 0.0626(5) Uani 1 1 d . . . . .
C12 C 0.66696(18) 0.32444(15) 0.53143(7) 0.0700(6) Uani 1 1 d . . . . .
H12 H 0.6396 0.3385 0.5030 0.084 Uiso 1 1 calc R . . . .
C13 C 0.76468(18) 0.34804(15) 0.54428(8) 0.0711(6) Uani 1 1 d . . . . .
H13 H 0.8034 0.3779 0.5241 0.085 Uiso 1 1 calc R . . . .
C14 C 0.80673(16) 0.32839(14) 0.58659(8) 0.0669(5) Uani 1 1 d . . . . .
C15 C 0.74792(18) 0.28476(16) 0.61604(8) 0.0756(6) Uani 1 1 d . . . . .
H15 H 0.7747 0.2719 0.6448 0.091 Uiso 1 1 calc R . . . .
C16 C 0.65000(18) 0.25961(14) 0.60386(9) 0.0727(6) Uani 1 1 d . . . . .
H16 H 0.6114 0.2296 0.6240 0.087 Uiso 1 1 calc R . . . .
C17 C 0.9142(2) 0.3542(2) 0.59980(11) 0.0949(9) Uani 1 1 d . . . . .
H17A H 0.9648 0.3225 0.5848 0.142 Uiso 1 1 calc GR . . . .
H17B H 0.9225 0.3504 0.6326 0.142 Uiso 1 1 calc GR . . . .
H17C H 0.9239 0.4062 0.5904 0.142 Uiso 1 1 calc GR . . . .
C18 C 0.2753(3) 0.49072(19) 0.70775(12) 0.1067(10) Uani 1 1 d . U . . .
H18A H 0.2793 0.5401 0.6936 0.160 Uiso 1 1 calc GR . . . .
H18B H 0.3208 0.4891 0.7340 0.160 Uiso 1 1 calc GR . . . .
H18C H 0.2052 0.4812 0.7175 0.160 Uiso 1 1 calc GR . . . .
C19 C 0.30761(19) 0.43096(16) 0.67358(9) 0.0785(6) Uani 1 1 d . . . . .
H19 H 0.2619 0.4203 0.6496 0.094 Uiso 1 1 calc R . . . .
C20 C 0.39520(17) 0.39258(14) 0.67485(7) 0.0661(5) Uani 1 1 d . . . . .
C21 C 0.57802(19) 0.42074(17) 0.69381(8) 0.0780(7) Uani 1 1 d . . . . .
H21A H 0.6068 0.3788 0.6761 0.094 Uiso 1 1 calc R . . . .
H21B H 0.6227 0.4294 0.7203 0.094 Uiso 1 1 calc R . . . .
C22 C 0.57530(18) 0.49126(14) 0.66441(8) 0.0695(6) Uani 1 1 d . . . . .
C23 C 0.5391(3) 0.55996(19) 0.68092(11) 0.0987(9) Uani 1 1 d . . . . .
H23 H 0.5148 0.5632 0.7111 0.118 Uiso 1 1 calc R . . . .
C24 C 0.5384(3) 0.62413(19) 0.65330(15) 0.1174(12) Uani 1 1 d . . . . .
H24 H 0.5124 0.6699 0.6647 0.141 Uiso 1 1 calc R . . . .
C25 C 0.5758(3) 0.6203(2) 0.60922(14) 0.1088(10) Uani 1 1 d . . . . .
H25 H 0.5760 0.6635 0.5906 0.131 Uiso 1 1 calc R . . . .
C26 C 0.6129(2) 0.55237(19) 0.59264(10) 0.0925(8) Uani 1 1 d . . . . .
H26 H 0.6385 0.5496 0.5627 0.111 Uiso 1 1 calc R . . . .
C27 C 0.6127(2) 0.48826(16) 0.62008(8) 0.0747(6) Uani 1 1 d . . . . .
H27 H 0.6381 0.4425 0.6085 0.090 Uiso 1 1 calc R . . . .
C28 C 0.5130(2) 0.25124(17) 0.73320(9) 0.0794(7) Uani 1 1 d . . . . .
C29 C 0.4457(2) 0.19989(19) 0.71295(10) 0.0886(8) Uani 1 1 d . . . . .
H29 H 0.3747 0.2100 0.7126 0.106 Uiso 1 1 calc R . . . .
C30 C 0.4828(3) 0.13394(19) 0.69326(12) 0.0967(9) Uani 1 1 d . . . . .
H30 H 0.4367 0.0999 0.6796 0.116 Uiso 1 1 calc R . . . .
C31 C 0.5881(3) 0.1177(2) 0.69353(11) 0.0968(9) Uani 1 1 d . . . . .
C32 C 0.6546(2) 0.1681(2) 0.71487(11) 0.1004(10) Uani 1 1 d . . . . .
H32 H 0.7252 0.1571 0.7162 0.121 Uiso 1 1 calc R . . . .
C33 C 0.6180(2) 0.2352(2) 0.73442(10) 0.0908(9) Uani 1 1 d . . . . .
H33 H 0.6640 0.2691 0.7483 0.109 Uiso 1 1 calc R . . . .
C34 C 0.6276(4) 0.0469(2) 0.66964(15) 0.1398(16) Uani 1 1 d . U . . .
H34A H 0.5876 0.0037 0.6795 0.210 Uiso 1 1 calc GR . . . .
H34B H 0.6994 0.0391 0.6774 0.210 Uiso 1 1 calc GR . . . .
H34C H 0.6209 0.0529 0.6369 0.210 Uiso 1 1 calc GR . . . .
N1 N 0.40093(13) 0.31349(11) 0.56415(6) 0.0609(4) Uani 1 1 d . . . . .
N2 N 0.47145(15) 0.40029(13) 0.70993(6) 0.0719(5) Uani 1 1 d . . . . .
O1 O 0.47898(17) 0.25171(16) 0.49647(8) 0.1181(9) Uani 1 1 d . . . . .
O2 O 0.46104(16) 0.18077(10) 0.56978(11) 0.1102(8) Uani 1 1 d . . . . .
O3 O 0.43096(11) 0.34203(11) 0.64130(5) 0.0742(4) Uani 1 1 d . . . . .
O4 O 0.35834(17) 0.33040(14) 0.76492(7) 0.1047(7) Uani 1 1 d . . . . .
O5 O 0.53652(19) 0.36759(16) 0.78747(6) 0.1114(8) Uani 1 1 d . . . . .
S1 S 0.48424(5) 0.24903(4) 0.54559(3) 0.0775(2) Uani 1 1 d . . . . .
S2 S 0.46557(6) 0.33954(5) 0.75363(2) 0.0854(2) Uani 1 1 d . . . . .

loop_
_atom_site_aniso_label
_atom_site_aniso_U_11
_atom_site_aniso_U_22
_atom_site_aniso_U_33
_atom_site_aniso_U_23
_atom_site_aniso_U_13
_atom_site_aniso_U_12
C1 0.0653(14) 0.101(2) 0.120(2) -0.0104(18) -0.0081(15) -0.0209(14)
C2 0.0617(12) 0.0878(15) 0.0759(14) 0.0052(12) 0.0013(11) -0.0100(11)
C3 0.0515(10) 0.0661(11) 0.0603(11) -0.0027(9) -0.0039(8) 0.0011(9)
C4 0.0588(11) 0.0887(16) 0.0739(14) 0.0118(12) -0.0017(10) -0.0037(11)
C5 0.0619(11) 0.0727(13) 0.0663(12) 0.0147(10) -0.0044(10) -0.0028(10)
C6 0.0940(18) 0.0690(14) 0.0909(17) 0.0101(13) -0.0155(15) -0.0038(13)
C7 0.112(2) 0.0732(16) 0.113(2) 0.0136(16) -0.0015(19) 0.0204(16)
C8 0.0765(17) 0.0875(19) 0.157(3) 0.035(2) -0.0035(19) 0.0164(15)
C9 0.0723(16) 0.092(2) 0.153(3) 0.022(2) -0.0348(18) -0.0042(15)
C10 0.0780(15) 0.0799(15) 0.0963(18) 0.0075(14) -0.0232(14) -0.0012(13)
C11 0.0527(10) 0.0643(11) 0.0708(12) -0.0126(10) 0.0043(9) 0.0051(9)
C12 0.0675(12) 0.0915(15) 0.0510(10) -0.0062(10) 0.0083(10) 0.0082(12)
C13 0.0659(12) 0.0863(15) 0.0612(12) -0.0003(11) 0.0171(10) -0.0035(11)
C14 0.0520(10) 0.0810(14) 0.0676(12) -0.0097(11) 0.0081(9) 0.0057(10)
C15 0.0610(12) 0.0985(17) 0.0672(13) 0.0153(12) 0.0009(11) 0.0142(12)
C16 0.0617(12) 0.0750(14) 0.0813(15) 0.0198(12) 0.0083(11) 0.0051(10)
C17 0.0630(14) 0.128(2) 0.0941(19) -0.0204(18) 0.0046(13) -0.0100(15)
C18 0.102(2) 0.112(2) 0.106(2) -0.0171(19) 0.0307(18) 0.0087(18)
C19 0.0710(14) 0.0930(16) 0.0716(14) -0.0073(13) 0.0119(12) -0.0032(13)
C20 0.0605(11) 0.0845(14) 0.0532(10) -0.0053(10) 0.0103(9) -0.0112(10)
C21 0.0673(13) 0.1037(18) 0.0630(12) -0.0017(12) -0.0037(11) -0.0241(13)
C22 0.0671(12) 0.0807(14) 0.0607(11) -0.0132(11) 0.0055(10) -0.0225(11)
C23 0.117(2) 0.098(2) 0.0816(17) -0.0262(16) 0.0261(17) -0.0235(18)
C24 0.139(3) 0.0780(18) 0.135(3) -0.026(2) 0.021(3) -0.0143(19)
C25 0.123(3) 0.0849(19) 0.118(3) 0.0111(18) -0.004(2) -0.0262(19)
C26 0.101(2) 0.104(2) 0.0725(15) 0.0052(14) 0.0074(14) -0.0258(17)
C27 0.0750(13) 0.0846(15) 0.0645(12) -0.0098(11) 0.0093(11) -0.0147(12)
C28 0.0736(14) 0.1038(19) 0.0607(13) 0.0256(13) 0.0000(11) -0.0150(13)
C29 0.0703(14) 0.109(2) 0.0863(17) 0.0250(16) 0.0001(13) -0.0164(15)
C30 0.103(2) 0.094(2) 0.093(2) 0.0247(16) -0.0040(17) -0.0216(17)
C31 0.099(2) 0.104(2) 0.0873(18) 0.0394(17) 0.0088(16) 0.0018(17)
C32 0.0753(16) 0.129(3) 0.098(2) 0.048(2) 0.0023(15) 0.0064(18)
C33 0.0749(15) 0.121(2) 0.0760(16) 0.0321(16) -0.0101(13) -0.0153(16)
C34 0.166(4) 0.120(3) 0.133(3) 0.029(3) 0.022(3) 0.028(3)
N1 0.0535(8) 0.0697(10) 0.0595(9) -0.0072(8) -0.0026(7) 0.0031(8)
N2 0.0688(11) 0.0933(13) 0.0536(9) -0.0031(9) 0.0042(8) -0.0185(10)
O1 0.0880(13) 0.176(2) 0.0904(14) -0.0720(15) -0.0013(11) -0.0081(14)
O2 0.0779(11) 0.0614(10) 0.191(3) -0.0246(13) 0.0156(14) -0.0072(9)
O3 0.0513(7) 0.1067(12) 0.0645(9) -0.0229(8) -0.0013(7) -0.0028(8)
O4 0.0903(13) 0.1447(19) 0.0790(12) 0.0169(12) 0.0301(10) -0.0128(13)
O5 0.1239(17) 0.159(2) 0.0508(9) -0.0010(11) -0.0067(10) -0.0222(16)
S1 0.0614(3) 0.0791(4) 0.0921(4) -0.0358(3) 0.0018(3) -0.0027(3)
S2 0.0842(4) 0.1217(5) 0.0502(3) 0.0075(3) 0.0090(3) -0.0177(4)

loop_
_atom_type_symbol
_atom_type_description
_atom_type_scat_dispersion_real
_atom_type_scat_dispersion_imag
_atom_type_scat_source
C C 0.0181 0.0091 'International Tables Vol C Tables 4.2.6.8 and 6.1.1.4'
H H 0.0000 0.0000 'International Tables Vol C Tables 4.2.6.8 and 6.1.1.4'
N N 0.0311 0.0180 'International Tables Vol C Tables 4.2.6.8 and 6.1.1.4'
O O 0.0492 0.0322 'International Tables Vol C Tables 4.2.6.8 and 6.1.1.4'
S S 0.3331 0.5567 'International Tables Vol C Tables 4.2.6.8 and 6.1.1.4'

loop_
_geom_angle_atom_site_label_1
_geom_angle_atom_site_label_2
_geom_angle_atom_site_label_3
_geom_angle
_geom_angle_site_symmetry_1
_geom_angle_site_symmetry_3
_geom_angle_publ_flag
H1A C1 H1B 109.5 . . ?
H1A C1 H1C 109.5 . . ?
H1B C1 H1C 109.5 . . ?
C2 C1 H1A 109.5 . . ?
C2 C1 H1B 109.5 . . ?
C2 C1 H1C 109.5 . . ?
C1 C2 H2 117.0 . . ?
C3 C2 C1 125.9(3) . . ?
C3 C2 H2 117.0 . . ?
C2 C3 N1 124.5(2) . . ?
C2 C3 O3 123.5(2) . . ?
O3 C3 N1 111.96(17) . . ?
H4A C4 H4B 108.1 . . ?
C5 C4 H4A 109.5 . . ?
C5 C4 H4B 109.5 . . ?
N1 C4 H4A 109.5 . . ?
N1 C4 H4B 109.5 . . ?
N1 C4 C5 110.67(18) . . ?
C6 C5 C4 120.4(2) . . ?
C10 C5 C4 121.0(2) . . ?
C10 C5 C6 118.5(2) . . ?
C5 C6 H6 119.7 . . ?
C5 C6 C7 120.6(3) . . ?
C7 C6 H6 119.7 . . ?
C6 C7 H7 120.0 . . ?
C8 C7 C6 120.0(3) . . ?
C8 C7 H7 120.0 . . ?
C7 C8 H8 119.7 . . ?
C7 C8 C9 120.7(3) . . ?
C9 C8 H8 119.7 . . ?
C8 C9 H9 120.2 . . ?
C8 C9 C10 119.6(3) . . ?
C10 C9 H9 120.2 . . ?
C5 C10 C9 120.7(3) . . ?
C5 C10 H10 119.7 . . ?
C9 C10 H10 119.7 . . ?
C12 C11 C16 120.5(2) . . ?
C12 C11 S1 120.14(18) . . ?
C16 C11 S1 119.32(18) . . ?
C11 C12 H12 120.4 . . ?
C13 C12 C11 119.2(2) . . ?
C13 C12 H12 120.4 . . ?
C12 C13 H13 119.3 . . ?
C12 C13 C14 121.5(2) . . ?
C14 C13 H13 119.3 . . ?
C13 C14 C17 120.6(2) . . ?
C15 C14 C13 118.3(2) . . ?
C15 C14 C17 121.0(2) . . ?
C14 C15 H15 119.3 . . ?
C14 C15 C16 121.4(2) . . ?
C16 C15 H15 119.3 . . ?
C11 C16 H16 120.5 . . ?
C15 C16 C11 119.0(2) . . ?
C15 C16 H16 120.5 . . ?
C14 C17 H17A 109.5 . . ?
C14 C17 H17B 109.5 . . ?
C14 C17 H17C 109.5 . . ?
H17A C17 H17B 109.5 . . ?
H17A C17 H17C 109.5 . . ?
H17B C17 H17C 109.5 . . ?
H18A C18 H18B 109.5 . . ?
H18A C18 H18C 109.5 . . ?
H18B C18 H18C 109.5 . . ?
C19 C18 H18A 109.5 . . ?
C19 C18 H18B 109.5 . . ?
C19 C18 H18C 109.5 . . ?
C18 C19 H19 117.4 . . ?
C20 C19 C18 125.2(3) . . ?
C20 C19 H19 117.4 . . ?
C19 C20 N2 124.3(2) . . ?
C19 C20 O3 126.1(2) . . ?
O3 C20 N2 109.40(19) . . ?
H21A C21 H21B 108.1 . . ?
C22 C21 H21A 109.5 . . ?
C22 C21 H21B 109.5 . . ?
N2 C21 H21A 109.5 . . ?
N2 C21 H21B 109.5 . . ?
N2 C21 C22 110.7(2) . . ?
C23 C22 C21 122.1(2) . . ?
C27 C22 C21 119.4(2) . . ?
C27 C22 C23 118.5(3) . . ?
C22 C23 H23 119.5 . . ?
C22 C23 C24 120.9(3) . . ?
C24 C23 H23 119.5 . . ?
C23 C24 H24 120.0 . . ?
C25 C24 C23 120.0(3) . . ?
C25 C24 H24 120.0 . . ?
C24 C25 H25 120.2 . . ?
C24 C25 C26 119.5(3) . . ?
C26 C25 H25 120.2 . . ?
C25 C26 H26 119.8 . . ?
C25 C26 C27 120.4(3) . . ?
C27 C26 H26 119.8 . . ?
C22 C27 C26 120.7(3) . . ?
C22 C27 H27 119.7 . . ?
C26 C27 H27 119.7 . . ?
C29 C28 C33 119.4(3) . . ?
C29 C28 S2 119.9(2) . . ?
C33 C28 S2 120.5(2) . . ?
C28 C29 H29 119.7 . . ?
C30 C29 C28 120.6(3) . . ?
C30 C29 H29 119.7 . . ?
C29 C30 H30 119.7 . . ?
C29 C30 C31 120.7(3) . . ?
C31 C30 H30 119.7 . . ?
C30 C31 C34 119.7(4) . . ?
C32 C31 C30 118.5(3) . . ?
C32 C31 C34 121.8(4) . . ?
C31 C32 H32 119.4 . . ?
C31 C32 C33 121.2(3) . . ?
C33 C32 H32 119.4 . . ?
C28 C33 C32 119.6(3) . . ?
C28 C33 H33 120.2 . . ?
C32 C33 H33 120.2 . . ?
C31 C34 H34A 109.5 . . ?
C31 C34 H34B 109.5 . . ?
C31 C34 H34C 109.5 . . ?
H34A C34 H34B 109.5 . . ?
H34A C34 H34C 109.5 . . ?
H34B C34 H34C 109.5 . . ?
C3 N1 C4 116.45(19) . . ?
C3 N1 S1 119.07(15) . . ?
C4 N1 S1 116.15(15) . . ?
C20 N2 C21 115.69(17) . . ?
C20 N2 S2 117.05(16) . . ?
C21 N2 S2 115.85(17) . . ?
C3 O3 C20 121.28(17) . . ?
N1 S1 C11 107.67(9) . . ?
O1 S1 C11 106.75(13) . . ?
O1 S1 N1 105.81(13) . . ?
O2 S1 C11 108.93(13) . . ?
O2 S1 N1 106.33(12) . . ?
O2 S1 O1 120.72(16) . . ?
N2 S2 C28 106.98(11) . . ?
O4 S2 C28 108.18(14) . . ?
O4 S2 N2 106.97(13) . . ?
O4 S2 O5 119.95(14) . . ?
O5 S2 C28 108.18(15) . . ?
O5 S2 N2 105.92(13) . . ?

loop_
_geom_bond_atom_site_label_1
_geom_bond_atom_site_label_2
_geom_bond_distance
_geom_bond_site_symmetry_2
_geom_bond_publ_flag
C1 H1A 0.9600 . ?
C1 H1B 0.9600 . ?
C1 H1C 0.9600 . ?
C1 C2 1.481(4) . ?
C2 H2 0.9300 . ?
C2 C3 1.313(3) . ?
C3 N1 1.415(3) . ?
C3 O3 1.388(3) . ?
C4 H4A 0.9700 . ?
C4 H4B 0.9700 . ?
C4 C5 1.496(3) . ?
C4 N1 1.481(3) . ?
C5 C6 1.379(4) . ?
C5 C10 1.373(3) . ?
C6 H6 0.9300 . ?
C6 C7 1.382(4) . ?
C7 H7 0.9300 . ?
C7 C8 1.347(5) . ?
C8 H8 0.9300 . ?
C8 C9 1.371(5) . ?
C9 H9 0.9300 . ?
C9 C10 1.380(4) . ?
C10 H10 0.9300 . ?
C11 C12 1.375(3) . ?
C11 C16 1.386(3) . ?
C11 S1 1.765(2) . ?
C12 H12 0.9300 . ?
C12 C13 1.375(3) . ?
C13 H13 0.9300 . ?
C13 C14 1.384(3) . ?
C14 C15 1.373(3) . ?
C14 C17 1.504(3) . ?
C15 H15 0.9300 . ?
C15 C16 1.380(4) . ?
C16 H16 0.9300 . ?
C17 H17A 0.9600 . ?
C17 H17B 0.9600 . ?
C17 H17C 0.9600 . ?
C18 H18A 0.9600 . ?
C18 H18B 0.9600 . ?
C18 H18C 0.9600 . ?
C18 C19 1.501(4) . ?
C19 H19 0.9300 . ?
C19 C20 1.313(4) . ?
C20 N2 1.419(3) . ?
C20 O3 1.394(3) . ?
C21 H21A 0.9700 . ?
C21 H21B 0.9700 . ?
C21 C22 1.503(4) . ?
C21 N2 1.492(3) . ?
C22 C23 1.378(4) . ?
C22 C27 1.373(3) . ?
C23 H23 0.9300 . ?
C23 C24 1.381(5) . ?
C24 H24 0.9300 . ?
C24 C25 1.367(5) . ?
C25 H25 0.9300 . ?
C25 C26 1.371(5) . ?
C26 H26 0.9300 . ?
C26 C27 1.377(4) . ?
C27 H27 0.9300 . ?
C28 C29 1.380(4) . ?
C28 C33 1.380(4) . ?
C28 S2 1.767(3) . ?
C29 H29 0.9300 . ?
C29 C30 1.375(5) . ?
C30 H30 0.9300 . ?
C30 C31 1.384(5) . ?
C31 C32 1.377(5) . ?
C31 C34 1.509(5) . ?
C32 H32 0.9300 . ?
C32 C33 1.388(5) . ?
C33 H33 0.9300 . ?
C34 H34A 0.9600 . ?
C34 H34B 0.9600 . ?
C34 H34C 0.9600 . ?
N1 S1 1.6479(18) . ?
N2 S2 1.657(2) . ?
O1 S1 1.426(2) . ?
O2 S1 1.419(2) . ?
O4 S2 1.426(2) . ?
O5 S2 1.427(2) . ?

loop_
_geom_torsion_atom_site_label_1
_geom_torsion_atom_site_label_2
_geom_torsion_atom_site_label_3
_geom_torsion_atom_site_label_4
_geom_torsion
_geom_torsion_site_symmetry_1
_geom_torsion_site_symmetry_2
_geom_torsion_site_symmetry_3
_geom_torsion_site_symmetry_4
_geom_torsion_publ_flag
C1 C2 C3 N1 -0.1(4) . . . . ?
C1 C2 C3 O3 -178.8(2) . . . . ?
C2 C3 N1 C4 118.1(3) . . . . ?
C2 C3 N1 S1 -94.8(3) . . . . ?
C2 C3 O3 C20 -48.8(3) . . . . ?
C3 N1 S1 C11 -86.21(18) . . . . ?
C3 N1 S1 O1 159.92(17) . . . . ?
C3 N1 S1 O2 30.4(2) . . . . ?
C4 C5 C6 C7 -176.6(3) . . . . ?
C4 C5 C10 C9 176.3(3) . . . . ?
C4 N1 S1 C11 60.99(18) . . . . ?
C4 N1 S1 O1 -52.88(19) . . . . ?
C4 N1 S1 O2 177.61(18) . . . . ?
C5 C4 N1 C3 -62.7(3) . . . . ?
C5 C4 N1 S1 149.28(17) . . . . ?
C5 C6 C7 C8 -0.1(5) . . . . ?
C6 C5 C10 C9 -1.6(4) . . . . ?
C6 C7 C8 C9 -0.7(6) . . . . ?
C7 C8 C9 C10 0.4(6) . . . . ?
C8 C9 C10 C5 0.8(5) . . . . ?
C10 C5 C6 C7 1.3(4) . . . . ?
C11 C12 C13 C14 -0.6(4) . . . . ?
C12 C11 C16 C15 -0.4(4) . . . . ?
C12 C11 S1 N1 -90.43(19) . . . . ?
C12 C11 S1 O1 22.8(2) . . . . ?
C12 C11 S1 O2 154.66(19) . . . . ?
C12 C13 C14 C15 -0.5(4) . . . . ?
C12 C13 C14 C17 179.4(2) . . . . ?
C13 C14 C15 C16 1.1(4) . . . . ?
C14 C15 C16 C11 -0.7(4) . . . . ?
C16 C11 C12 C13 1.0(3) . . . . ?
C16 C11 S1 N1 88.3(2) . . . . ?
C16 C11 S1 O1 -158.5(2) . . . . ?
C16 C11 S1 O2 -26.6(2) . . . . ?
C17 C14 C15 C16 -178.8(2) . . . . ?
C18 C19 C20 N2 2.2(4) . . . . ?
C18 C19 C20 O3 -173.7(3) . . . . ?
C19 C20 N2 C21 -123.6(3) . . . . ?
C19 C20 N2 S2 94.3(3) . . . . ?
C19 C20 O3 C3 -20.9(4) . . . . ?
C20 N2 S2 C28 75.2(2) . . . . ?
C20 N2 S2 O4 -40.6(2) . . . . ?
C20 N2 S2 O5 -169.59(19) . . . . ?
C21 C22 C23 C24 179.4(3) . . . . ?
C21 C22 C27 C26 -178.8(2) . . . . ?
C21 N2 S2 C28 -66.8(2) . . . . ?
C21 N2 S2 O4 177.42(19) . . . . ?
C21 N2 S2 O5 48.4(2) . . . . ?
C22 C21 N2 C20 53.8(3) . . . . ?
C22 C21 N2 S2 -163.63(16) . . . . ?
C22 C23 C24 C25 -1.2(6) . . . . ?
C23 C22 C27 C26 -0.6(4) . . . . ?
C23 C24 C25 C26 0.6(6) . . . . ?
C24 C25 C26 C27 0.0(5) . . . . ?
C25 C26 C27 C22 0.0(5) . . . . ?
C27 C22 C23 C24 1.3(5) . . . . ?
C28 C29 C30 C31 0.3(4) . . . . ?
C29 C28 C33 C32 0.7(4) . . . . ?
C29 C28 S2 N2 -88.5(2) . . . . ?
C29 C28 S2 O4 26.5(2) . . . . ?
C29 C28 S2 O5 157.8(2) . . . . ?
C29 C30 C31 C32 1.5(4) . . . . ?
C29 C30 C31 C34 -177.0(3) . . . . ?
C30 C31 C32 C33 -2.1(4) . . . . ?
C31 C32 C33 C28 1.1(4) . . . . ?
C33 C28 C29 C30 -1.3(4) . . . . ?
C33 C28 S2 N2 87.1(2) . . . . ?
C33 C28 S2 O4 -158.0(2) . . . . ?
C33 C28 S2 O5 -26.7(2) . . . . ?
C34 C31 C32 C33 176.3(3) . . . . ?
N1 C3 O3 C20 132.3(2) . . . . ?
N1 C4 C5 C6 121.7(3) . . . . ?
N1 C4 C5 C10 -56.1(3) . . . . ?
N2 C20 O3 C3 162.69(19) . . . . ?
N2 C21 C22 C23 59.9(3) . . . . ?
N2 C21 C22 C27 -122.0(2) . . . . ?
O3 C3 N1 C4 -63.1(2) . . . . ?
O3 C3 N1 S1 84.0(2) . . . . ?
O3 C20 N2 C21 52.9(3) . . . . ?
O3 C20 N2 S2 -89.2(2) . . . . ?
S1 C11 C12 C13 179.72(18) . . . . ?
S1 C11 C16 C15 -179.08(19) . . . . ?
S2 C28 C29 C30 174.3(2) . . . . ?
S2 C28 C33 C32 -174.9(2) . . . . ?
